data_7251576
loop_
_publ_author_name
'Huang, Tao'
'Peng, Rufang'
'Jin, Bo'

_publ_section_title
;
 Three novel green bismuth-based combustion catalysts for catalyzing the
 high-energy oxidizer RDX
;
_journal_issue 5
_journal_name_full CrystEngComm
_journal_page_first 962
_journal_page_last 971
_journal_paper_doi 10.1039/D5CE01035G
_journal_volume 28
_journal_year 2026
_chemical_formula_moiety 'C33 H28 Bi N3 O7 S2'
_chemical_formula_sum 'C33 H28 Bi N3 O7 S2'
_chemical_formula_weight 851.68
_space_group_crystal_system monoclinic
_space_group_IT_number 14
_space_group_name_Hall '-P 2yn'
_space_group_name_H-M_alt 'P 1 21/n 1'
_atom_sites_solution_hydrogens geom
_atom_sites_solution_primary dual
_audit_creation_date 2025-03-09
_audit_creation_method
;
Olex2 1.5
(compiled 2024.02.16 svn.r378c4104 for OlexSys, GUI svn.r6928)
;
_audit_update_record
;
2025-06-19 deposited with the CCDC.	2025-12-23 downloaded from the CCDC.
;
_cell_angle_alpha 90
_cell_angle_beta 91.4790(10)
_cell_angle_gamma 90
_cell_formula_units_Z 4
_cell_length_a 12.9683(4)
_cell_length_b 16.8294(4)
_cell_length_c 16.7130(6)
_cell_measurement_reflns_used 5621
_cell_measurement_temperature 301.00
_cell_measurement_theta_max 25.794
_cell_measurement_theta_min 2.357
_cell_volume 3646.38(19)
_computing_cell_refinement 'SAINT V8.40B (?, 2016)'
_computing_data_reduction 'SAINT V8.40B (?, 2016)'
_computing_molecular_graphics 'Olex2 1.5 (Dolomanov et al., 2009)'
_computing_publication_material 'Olex2 1.5 (Dolomanov et al., 2009)'
_computing_structure_refinement 'XL  (Sheldrick, 2008)'
_computing_structure_solution 'SHELXT 2018/2 (Sheldrick, 2018)'
_diffrn_ambient_temperature 301.00
_diffrn_measured_fraction_theta_full 0.993
_diffrn_measured_fraction_theta_max 0.985
_diffrn_measurement_device_type 'BrukerD8 Venture'
_diffrn_radiation_type MoK\a
_diffrn_radiation_wavelength 0.71073
_diffrn_reflns_av_R_equivalents 0.0815
_diffrn_reflns_av_unetI/netI 0.0731
_diffrn_reflns_Laue_measured_fraction_full 0.993
_diffrn_reflns_Laue_measured_fraction_max 0.985
_diffrn_reflns_limit_h_max 17
_diffrn_reflns_limit_h_min -15
_diffrn_reflns_limit_k_max 20
_diffrn_reflns_limit_k_min -22
_diffrn_reflns_limit_l_max 22
_diffrn_reflns_limit_l_min -22
_diffrn_reflns_number 36056
_diffrn_reflns_point_group_measured_fraction_full 0.993
_diffrn_reflns_point_group_measured_fraction_max 0.985
_diffrn_reflns_theta_full 25.242
_diffrn_reflns_theta_max 28.694
_diffrn_reflns_theta_min 2.306
_diffrn_source_current 1.6
_diffrn_source_power 0.08
_diffrn_source_voltage 50.0
_exptl_absorpt_coefficient_mu 4.996
_exptl_absorpt_correction_T_max 0.7458
_exptl_absorpt_correction_T_min 0.5841
_exptl_absorpt_correction_type multi-scan
_exptl_absorpt_process_details
;
SADABS-2016/2 (Bruker,2016/2) was used for absorption correction.
wR2(int) was 0.1101 before and 0.0759 after correction.
The Ratio of minimum to maximum transmission is 0.7832.
The \l/2 correction factor is Not present.
;
_exptl_crystal_colour colourless
_exptl_crystal_colour_primary colourless
_exptl_crystal_density_diffrn 1.551
_exptl_crystal_description prism
_exptl_crystal_F_000 1672
_exptl_crystal_size_max 0.15
_exptl_crystal_size_mid 0.15
_exptl_crystal_size_min 0.12
_refine_diff_density_max 1.259
_refine_diff_density_min -1.096
_refine_diff_density_rms 0.110
_refine_ls_extinction_method none
_refine_ls_goodness_of_fit_ref 1.018
_refine_ls_hydrogen_treatment constr
_refine_ls_matrix_type full
_refine_ls_number_parameters 454
_refine_ls_number_reflns 9285
_refine_ls_number_restraints 10
_refine_ls_restrained_S_all 1.018
_refine_ls_R_factor_all 0.0679
_refine_ls_R_factor_gt 0.0409
_refine_ls_shift/su_max 0.001
_refine_ls_shift/su_mean 0.000
_refine_ls_structure_factor_coef Fsqd
_refine_ls_weighting_details 'w=1/[\s^2^(Fo^2^)+(0.0274P)^2^] where P=(Fo^2^+2Fc^2^)/3'
_refine_ls_weighting_scheme calc
_refine_ls_wR_factor_gt 0.0804
_refine_ls_wR_factor_ref 0.0905
_reflns_Friedel_coverage 0.000
_reflns_number_gt 6374
_reflns_number_total 9285
_reflns_threshold_expression 'I > 2\s(I)'
_cod_data_source_file d5ce01035g2.cif
_cod_data_source_block ht03052_sq
_cod_database_code 7251576
_shelx_shelxl_version_number 2019/3
_shelx_space_group_comment
;
The symmetry employed for this shelxl refinement is uniquely defined
by the following loop, which should always be used as a source of
symmetry information in preference to the above space-group names.
They are only intended as comments.
;
_shelx_estimated_absorpt_t_max 0.585
_shelx_estimated_absorpt_t_min 0.521
_olex2_refinement_description
;
1. Fixed Uiso
 At 1.2 times of:
  All C(H) groups
 At 1.5 times of:
  All C(H,H,H) groups
2. Restrained distances
 C19-C20 \\sim C19-C31
 with sigma of 0.02
 C19-C24 \\sim C19-C34
 with sigma of 0.02
 C22-C21 \\sim C22-C32
 with sigma of 0.02
 C22-C23 \\sim C22-C33
 with sigma of 0.02
 C20-C21 \\sim C31-C32
 with sigma of 0.02
 C24-C23 \\sim C34-C33
 with sigma of 0.02
 C19-C21 \\sim C19-C32
 with sigma of 0.04
 C19-C23 \\sim C19-C33
 with sigma of 0.04
 C22-C20 \\sim C22-C31
 with sigma of 0.04
 C22-C24 \\sim C22-C34
 with sigma of 0.04
3. Others
 Sof(C31)=Sof(H31)=Sof(C32)=Sof(H32)=Sof(C33)=Sof(H33)=Sof(C34)=Sof(H34)=1-
 FVAR(1)
 Sof(C20)=Sof(H20)=Sof(C21)=Sof(H21)=Sof(C23)=Sof(H23)=Sof(C24)=Sof(H24)=FVAR(1)
4.a Aromatic/amide H refined with riding coordinates:
 C1(H1), C2(H2), C3(H3), C5(H5), C6(H6), C8(H8), C9(H9), C10(H10), C14(H14),
 C15(H15), C16(H16), C17(H17), C18(H18), C26(H26), C27(H27), C29(H29), C30(H30),
  C31(H31), C32(H32), C33(H33), C34(H34), C35(H35), C20(H20), C21(H21),
 C23(H23), C24(H24)
4.b Idealised Me refined as rotating group:
 C36(H36A,H36B,H36C), C37(H37A,H37B,H37C)
;
_platon_squeeze_void_probe_radius 1.20
_olex2_submission_special_instructions 'No special instructions were received'

loop_
_space_group_symop_operation_xyz
'x, y, z'
'-x+1/2, y+1/2, -z+1/2'
'-x, -y, -z'
'x-1/2, -y-1/2, z-1/2'

loop_
_atom_site_label
_atom_site_type_symbol
_atom_site_fract_x
_atom_site_fract_y
_atom_site_fract_z
_atom_site_U_iso_or_equiv
_atom_site_adp_type
_atom_site_occupancy
_atom_site_site_symmetry_order
_atom_site_calc_flag
_atom_site_refinement_flags_posn
_atom_site_refinement_flags_adp
_atom_site_refinement_flags_occupancy
_atom_site_disorder_assembly
_atom_site_disorder_group
Bi1 Bi 0.65087(2) 0.45817(2) 0.61152(2) 0.03987(7) Uani 1 1 d . . . . .
S1 S 0.56950(11) 0.44475(7) 0.79428(8) 0.0497(3) Uani 1 1 d . . . . .
S2 S 0.02850(11) 0.86147(8) 1.00555(8) 0.0522(3) Uani 1 1 d . . . . .
O1 O 0.6470(3) 0.4964(2) 0.7575(2) 0.0599(10) Uani 1 1 d . . . . .
O2 O 0.6086(3) 0.4032(2) 0.8633(2) 0.0747(13) Uani 1 1 d . . . . .
O3 O 0.5239(3) 0.3952(2) 0.7317(2) 0.0629(10) Uani 1 1 d . . . . .
O4 O 0.0748(3) 0.9343(2) 0.9776(3) 0.0719(12) Uani 1 1 d . . . . .
O5 O -0.0733(3) 0.84821(19) 0.9655(2) 0.0521(9) Uani 1 1 d . . . . .
O6 O 0.0252(3) 0.8536(3) 1.0906(2) 0.0810(14) Uani 1 1 d . . . . .
N1 N 0.7631(3) 0.4682(2) 0.4981(2) 0.0500(10) Uani 1 1 d . . . . .
N2 N 0.7774(4) 0.5667(3) 0.6282(3) 0.0567(12) Uani 1 1 d . . . . .
C1 C 0.7586(5) 0.4211(4) 0.4381(3) 0.0673(16) Uani 1 1 d . . . . .
H1 H 0.709777 0.380626 0.437492 0.081 Uiso 1 1 calc R U . . .
C2 C 0.8255(6) 0.4282(5) 0.3721(4) 0.079(2) Uani 1 1 d . . . . .
H2 H 0.821943 0.391500 0.330524 0.095 Uiso 1 1 calc R U . . .
C3 C 0.8925(6) 0.4870(4) 0.3704(4) 0.0713(18) Uani 1 1 d . . . . .
H3 H 0.935402 0.492571 0.327078 0.086 Uiso 1 1 calc R U . . .
C4 C 0.8989(5) 0.5413(4) 0.4341(4) 0.0660(16) Uani 1 1 d . . . . .
C5 C 0.9698(5) 0.6087(4) 0.4367(5) 0.083(2) Uani 1 1 d . . . . .
H5 H 1.013963 0.617575 0.394612 0.099 Uiso 1 1 calc R U . . .
C6 C 0.9712(6) 0.6582(4) 0.5002(4) 0.087(2) Uani 1 1 d . . . . .
H6 H 1.015901 0.701432 0.500145 0.104 Uiso 1 1 calc R U . . .
C7 C 0.9092(5) 0.6476(3) 0.5656(4) 0.0641(16) Uani 1 1 d . . . . .
C8 C 0.9067(6) 0.6980(4) 0.6316(5) 0.085(2) Uani 1 1 d . . . . .
H8 H 0.950702 0.741626 0.633595 0.103 Uiso 1 1 calc R U . . .
C9 C 0.8433(7) 0.6857(4) 0.6923(5) 0.094(2) Uani 1 1 d . . . . .
H9 H 0.841571 0.720383 0.735567 0.112 Uiso 1 1 calc R U . . .
C10 C 0.7789(5) 0.6179(4) 0.6881(4) 0.0729(18) Uani 1 1 d . . . . .
H10 H 0.734853 0.608758 0.730162 0.087 Uiso 1 1 calc R U . . .
C11 C 0.8389(4) 0.5820(3) 0.5658(3) 0.0552(14) Uani 1 1 d . . . . .
C12 C 0.8339(4) 0.5293(3) 0.4987(3) 0.0542(14) Uani 1 1 d . . . . .
C13 C 0.7674(4) 0.3666(3) 0.6541(3) 0.0504(13) Uani 1 1 d . . . . .
C14 C 0.8219(5) 0.3764(4) 0.7258(3) 0.0738(18) Uani 1 1 d . . . . .
H14 H 0.812411 0.422197 0.755819 0.089 Uiso 1 1 calc R U . . .
C15 C 0.8898(6) 0.3194(5) 0.7529(4) 0.099(3) Uani 1 1 d . . . . .
H15 H 0.926905 0.327463 0.800587 0.119 Uiso 1 1 calc R U . . .
C16 C 0.9032(6) 0.2522(5) 0.7115(5) 0.100(3) Uani 1 1 d . . . . .
H16 H 0.946951 0.212956 0.731978 0.120 Uiso 1 1 calc R U . . .
C17 C 0.8536(6) 0.2407(4) 0.6397(5) 0.088(2) Uani 1 1 d . . . . .
H17 H 0.866425 0.195330 0.609750 0.106 Uiso 1 1 calc R U . . .
C18 C 0.7824(5) 0.2982(3) 0.6110(4) 0.0667(16) Uani 1 1 d . . . . .
H18 H 0.745773 0.289854 0.563145 0.080 Uiso 1 1 calc R U . . .
C19 C 0.4729(4) 0.5103(3) 0.8270(3) 0.0489(13) Uani 1 1 d D . . . .
C22 C 0.3258(4) 0.6176(3) 0.8825(3) 0.0535(14) Uani 1 1 d D . . . .
C25 C 0.2496(4) 0.6743(3) 0.9138(3) 0.0538(14) Uani 1 1 d . . . . .
C26 C 0.1823(6) 0.7151(4) 0.8628(4) 0.098(3) Uani 1 1 d . . . . .
H26 H 0.183179 0.704634 0.808172 0.117 Uiso 1 1 calc R U . . .
C27 C 0.1146(6) 0.7705(4) 0.8908(4) 0.091(3) Uani 1 1 d . . . . .
H27 H 0.072611 0.798792 0.854895 0.109 Uiso 1 1 calc R U . . .
C28 C 0.1084(4) 0.7843(3) 0.9707(3) 0.0505(13) Uani 1 1 d . . . . .
C29 C 0.1709(5) 0.7430(3) 1.0223(3) 0.0641(16) Uani 1 1 d . . . . .
H29 H 0.166179 0.751332 1.077132 0.077 Uiso 1 1 calc R U . . .
C30 C 0.2418(5) 0.6884(3) 0.9941(3) 0.0609(15) Uani 1 1 d . . . . .
H30 H 0.284566 0.661192 1.030266 0.073 Uiso 1 1 calc R U . . .
C31 C 0.4001(17) 0.5399(15) 0.7790(10) 0.100(11) Uani 0.445(17) 1 d D . P A 2
H31 H 0.399520 0.527488 0.724756 0.120 Uiso 0.445(17) 1 calc R U P A 2
C32 C 0.3236(18) 0.5901(16) 0.8091(10) 0.107(11) Uani 0.445(17) 1 d D . P A 2
H32 H 0.268712 0.604482 0.775263 0.128 Uiso 0.445(17) 1 calc R U P A 2
C33 C 0.4157(12) 0.6010(12) 0.9315(8) 0.072(5) Uani 0.445(17) 1 d D . P A 2
H33 H 0.426331 0.626198 0.980533 0.086 Uiso 0.445(17) 1 calc R U P A 2
C34 C 0.4865(13) 0.5461(11) 0.9037(7) 0.067(5) Uani 0.445(17) 1 d D . P A 2
H34 H 0.543653 0.532652 0.935605 0.080 Uiso 0.445(17) 1 calc R U P A 2
O7 O 1.1568(7) 0.7685(6) 0.5905(6) 0.212(4) Uani 1 1 d . . . . .
N3 N 1.2670(7) 0.8264(5) 0.6704(5) 0.122(3) Uani 1 1 d . . . . .
C35 C 1.1783(9) 0.8085(6) 0.6454(8) 0.146(4) Uani 1 1 d . . . . .
H35 H 1.123689 0.829339 0.673646 0.175 Uiso 1 1 calc R U . . .
C36 C 1.3536(8) 0.7907(8) 0.6340(8) 0.196(6) Uani 1 1 d . . . . .
H36A H 1.343219 0.734346 0.630348 0.294 Uiso 1 1 calc R U . . .
H36B H 1.414724 0.801494 0.665693 0.294 Uiso 1 1 calc R U . . .
H36C H 1.361109 0.812287 0.581248 0.294 Uiso 1 1 calc R U . . .
C37 C 1.2801(11) 0.8802(8) 0.7380(8) 0.242(8) Uani 1 1 d . . . . .
H37A H 1.321117 0.924855 0.722551 0.362 Uiso 1 1 calc R U . . .
H37B H 1.314066 0.852799 0.781603 0.362 Uiso 1 1 calc R U . . .
H37C H 1.213759 0.898395 0.754365 0.362 Uiso 1 1 calc R U . . .
C20 C 0.4339(10) 0.5665(7) 0.7785(7) 0.049(4) Uani 0.555(17) 1 d D . P A 1
H20 H 0.456228 0.570671 0.726182 0.058 Uiso 0.555(17) 1 calc R U P A 1
C21 C 0.3590(10) 0.6193(7) 0.8067(6) 0.044(3) Uani 0.555(17) 1 d D . P A 1
H21 H 0.331165 0.656993 0.771650 0.053 Uiso 0.555(17) 1 calc R U P A 1
C23 C 0.3621(13) 0.5537(8) 0.9309(6) 0.067(5) Uani 0.555(17) 1 d D . P A 1
H23 H 0.337351 0.547719 0.982259 0.080 Uiso 0.555(17) 1 calc R U P A 1
C24 C 0.4338(12) 0.4999(8) 0.9030(6) 0.064(4) Uani 0.555(17) 1 d D . P A 1
H24 H 0.455471 0.457435 0.934788 0.077 Uiso 0.555(17) 1 calc R U P A 1

loop_
_atom_site_aniso_label
_atom_site_aniso_U_11
_atom_site_aniso_U_22
_atom_site_aniso_U_33
_atom_site_aniso_U_23
_atom_site_aniso_U_13
_atom_site_aniso_U_12
Bi1 0.03072(11) 0.04298(10) 0.04605(11) 0.00396(8) 0.00379(7) -0.00120(8)
S1 0.0522(9) 0.0515(7) 0.0459(7) 0.0011(5) 0.0095(6) 0.0150(6)
S2 0.0422(8) 0.0564(8) 0.0577(8) -0.0122(6) -0.0031(6) 0.0140(6)
O1 0.054(3) 0.064(2) 0.062(2) -0.0059(18) 0.0115(19) 0.004(2)
O2 0.091(3) 0.081(3) 0.052(2) 0.0140(19) 0.011(2) 0.047(2)
O3 0.067(3) 0.059(2) 0.063(2) -0.0148(18) 0.009(2) 0.000(2)
O4 0.055(3) 0.048(2) 0.112(3) -0.016(2) -0.004(2) -0.0019(19)
O5 0.036(2) 0.054(2) 0.066(2) 0.0011(16) -0.0001(17) 0.0008(16)
O6 0.071(3) 0.116(4) 0.056(2) -0.014(2) 0.002(2) 0.042(3)
N1 0.043(3) 0.058(3) 0.049(2) 0.0047(19) 0.005(2) 0.005(2)
N2 0.052(3) 0.059(3) 0.060(3) 0.002(2) 0.012(2) -0.013(2)
C1 0.062(4) 0.080(4) 0.060(4) -0.005(3) 0.006(3) -0.017(3)
C2 0.077(5) 0.099(5) 0.063(4) -0.009(3) 0.012(4) -0.003(4)
C3 0.067(5) 0.095(5) 0.052(4) 0.004(3) 0.015(3) -0.003(4)
C4 0.053(4) 0.078(4) 0.068(4) 0.016(3) 0.015(3) 0.007(3)
C5 0.057(4) 0.089(5) 0.103(5) 0.024(4) 0.033(4) -0.016(4)
C6 0.073(5) 0.080(5) 0.108(6) 0.009(4) 0.025(5) -0.024(4)
C7 0.049(4) 0.057(3) 0.086(4) 0.006(3) 0.006(3) -0.012(3)
C8 0.068(5) 0.071(4) 0.118(6) -0.007(4) -0.011(4) -0.013(4)
C9 0.101(7) 0.087(5) 0.093(5) -0.019(4) 0.015(5) -0.021(4)
C10 0.073(5) 0.070(4) 0.076(4) -0.018(3) 0.004(3) -0.020(3)
C11 0.044(3) 0.054(3) 0.068(4) 0.003(3) 0.007(3) 0.003(3)
C12 0.037(3) 0.067(3) 0.059(3) 0.011(3) 0.008(3) -0.006(3)
C13 0.035(3) 0.061(3) 0.055(3) 0.005(2) 0.007(2) 0.004(2)
C14 0.055(4) 0.111(5) 0.056(4) -0.002(3) -0.001(3) 0.032(4)
C15 0.076(6) 0.142(7) 0.078(5) 0.010(5) -0.012(4) 0.047(5)
C16 0.080(6) 0.110(6) 0.111(6) 0.042(5) 0.003(5) 0.036(5)
C17 0.071(5) 0.062(4) 0.131(7) 0.001(4) 0.000(5) 0.024(4)
C18 0.059(4) 0.059(4) 0.082(4) 0.007(3) -0.008(3) 0.006(3)
C19 0.051(4) 0.051(3) 0.045(3) 0.002(2) 0.009(3) 0.017(2)
C22 0.051(4) 0.060(3) 0.049(3) 0.004(2) 0.002(3) 0.026(3)
C25 0.049(3) 0.060(3) 0.053(3) 0.001(2) 0.000(3) 0.023(3)
C26 0.120(7) 0.125(6) 0.048(3) -0.003(4) -0.003(4) 0.085(5)
C27 0.103(6) 0.116(6) 0.054(4) 0.003(3) -0.008(4) 0.073(5)
C28 0.048(3) 0.052(3) 0.052(3) -0.006(2) 0.000(3) 0.011(2)
C29 0.066(4) 0.079(4) 0.047(3) -0.009(3) -0.003(3) 0.032(3)
C30 0.067(4) 0.066(3) 0.050(3) -0.001(2) -0.011(3) 0.027(3)
C31 0.091(18) 0.13(2) 0.079(13) -0.076(13) -0.047(12) 0.070(16)
C32 0.11(2) 0.12(2) 0.092(15) -0.054(13) -0.076(13) 0.067(16)
C33 0.072(12) 0.073(12) 0.070(10) -0.005(8) 0.004(8) 0.024(10)
C34 0.068(11) 0.090(13) 0.042(7) 0.002(7) 0.006(7) 0.028(10)
O7 0.146(8) 0.223(10) 0.265(10) -0.125(8) -0.026(7) -0.020(6)
N3 0.105(7) 0.122(6) 0.137(7) -0.026(5) -0.007(6) -0.027(5)
C35 0.108(9) 0.123(9) 0.207(12) -0.076(8) -0.017(8) -0.012(7)
C36 0.084(8) 0.242(15) 0.262(15) -0.093(12) 0.013(9) 0.014(9)
C37 0.245(18) 0.229(16) 0.249(16) -0.116(13) -0.033(14) -0.059(13)
C20 0.051(8) 0.051(6) 0.043(7) 0.000(5) -0.004(5) 0.000(6)
C21 0.043(7) 0.046(6) 0.043(6) 0.006(4) 0.004(5) 0.009(5)
C23 0.091(11) 0.062(8) 0.047(6) 0.011(5) 0.018(6) 0.034(8)
C24 0.079(10) 0.066(8) 0.050(6) 0.020(5) 0.018(6) 0.026(7)

loop_
_atom_type_symbol
_atom_type_description
_atom_type_scat_dispersion_real
_atom_type_scat_dispersion_imag
_atom_type_scat_source
C C 0.0033 0.0016 'International Tables Vol C Tables 4.2.6.8 and 6.1.1.4'
H H 0.0000 0.0000 'International Tables Vol C Tables 4.2.6.8 and 6.1.1.4'
Bi Bi -4.1077 10.2566 'International Tables Vol C Tables 4.2.6.8 and 6.1.1.4'
N N 0.0061 0.0033 'International Tables Vol C Tables 4.2.6.8 and 6.1.1.4'
O O 0.0106 0.0060 'International Tables Vol C Tables 4.2.6.8 and 6.1.1.4'
S S 0.1246 0.1234 'International Tables Vol C Tables 4.2.6.8 and 6.1.1.4'

loop_
_geom_angle_atom_site_label_1
_geom_angle_atom_site_label_2
_geom_angle_atom_site_label_3
_geom_angle
_geom_angle_site_symmetry_1
_geom_angle_site_symmetry_3
_geom_angle_publ_flag
O5 Bi1 O1 132.89(12) 2_546 . ?
O5 Bi1 N2 151.62(13) 2_546 . ?
N1 Bi1 O1 139.90(14) . . ?
N1 Bi1 O5 83.59(13) . 2_546 ?
N1 Bi1 N2 68.03(15) . . ?
N2 Bi1 O1 74.46(13) . . ?
C13 Bi1 O1 84.20(16) . . ?
C13 Bi1 O5 85.00(17) . 2_546 ?
C13 Bi1 N1 83.35(15) . . ?
C13 Bi1 N2 91.83(18) . . ?
O1 S1 C19 104.9(2) . . ?
O2 S1 O1 113.1(3) . . ?
O2 S1 O3 115.4(2) . . ?
O2 S1 C19 107.1(2) . . ?
O3 S1 O1 108.0(2) . . ?
O3 S1 C19 107.6(3) . . ?
O4 S2 O5 110.7(2) . . ?
O4 S2 C28 105.3(2) . . ?
O5 S2 C28 105.3(2) . . ?
O6 S2 O4 115.0(3) . . ?
O6 S2 O5 112.7(2) . . ?
O6 S2 C28 107.0(2) . . ?
S1 O1 Bi1 106.4(2) . . ?
S2 O5 Bi1 118.14(19) . 2_556 ?
C1 N1 Bi1 123.6(4) . . ?
C1 N1 C12 119.1(5) . . ?
C12 N1 Bi1 117.3(3) . . ?
C10 N2 Bi1 124.4(4) . . ?
C10 N2 C11 117.6(5) . . ?
C11 N2 Bi1 117.2(4) . . ?
N1 C1 H1 118.7 . . ?
N1 C1 C2 122.6(6) . . ?
C2 C1 H1 118.7 . . ?
C1 C2 H2 120.2 . . ?
C3 C2 C1 119.6(6) . . ?
C3 C2 H2 120.2 . . ?
C2 C3 H3 120.0 . . ?
C2 C3 C4 120.0(6) . . ?
C4 C3 H3 120.0 . . ?
C3 C4 C5 123.6(6) . . ?
C12 C4 C3 117.7(6) . . ?
C12 C4 C5 118.7(6) . . ?
C4 C5 H5 120.1 . . ?
C6 C5 C4 119.9(6) . . ?
C6 C5 H5 120.1 . . ?
C5 C6 H6 118.5 . . ?
C5 C6 C7 123.0(6) . . ?
C7 C6 H6 118.5 . . ?
C6 C7 C8 124.9(6) . . ?
C6 C7 C11 119.0(6) . . ?
C8 C7 C11 116.1(6) . . ?
C7 C8 H8 118.9 . . ?
C9 C8 C7 122.2(7) . . ?
C9 C8 H8 118.9 . . ?
C8 C9 H9 121.3 . . ?
C8 C9 C10 117.4(7) . . ?
C10 C9 H9 121.3 . . ?
N2 C10 C9 124.1(6) . . ?
N2 C10 H10 117.9 . . ?
C9 C10 H10 117.9 . . ?
N2 C11 C7 122.4(5) . . ?
N2 C11 C12 118.1(5) . . ?
C12 C11 C7 119.5(5) . . ?
N1 C12 C4 121.0(5) . . ?
N1 C12 C11 119.0(4) . . ?
C4 C12 C11 119.9(5) . . ?
C14 C13 Bi1 120.9(4) . . ?
C18 C13 Bi1 120.5(4) . . ?
C18 C13 C14 118.5(5) . . ?
C13 C14 H14 119.6 . . ?
C15 C14 C13 120.8(7) . . ?
C15 C14 H14 119.6 . . ?
C14 C15 H15 119.7 . . ?
C16 C15 C14 120.7(7) . . ?
C16 C15 H15 119.7 . . ?
C15 C16 H16 119.6 . . ?
C15 C16 C17 120.7(7) . . ?
C17 C16 H16 119.6 . . ?
C16 C17 H17 120.3 . . ?
C16 C17 C18 119.5(7) . . ?
C18 C17 H17 120.3 . . ?
C13 C18 C17 119.7(6) . . ?
C13 C18 H18 120.1 . . ?
C17 C18 H18 120.1 . . ?
C31 C19 S1 123.3(7) . . ?
C31 C19 C34 117.2(9) . . ?
C34 C19 S1 118.1(6) . . ?
C20 C19 S1 120.9(6) . . ?
C20 C19 C24 120.2(7) . . ?
C24 C19 S1 118.9(5) . . ?
C32 C22 C25 124.1(8) . . ?
C32 C22 C33 117.6(10) . . ?
C33 C22 C25 117.7(7) . . ?
C21 C22 C25 123.4(6) . . ?
C21 C22 C23 116.3(7) . . ?
C23 C22 C25 120.2(6) . . ?
C26 C25 C22 121.2(5) . . ?
C30 C25 C22 121.7(5) . . ?
C30 C25 C26 117.1(5) . . ?
C25 C26 H26 119.1 . . ?
C27 C26 C25 121.7(6) . . ?
C27 C26 H26 119.1 . . ?
C26 C27 H27 119.8 . . ?
C28 C27 C26 120.3(6) . . ?
C28 C27 H27 119.8 . . ?
C27 C28 S2 119.9(4) . . ?
C29 C28 S2 120.7(4) . . ?
C29 C28 C27 119.1(5) . . ?
C28 C29 H29 119.6 . . ?
C28 C29 C30 120.7(5) . . ?
C30 C29 H29 119.6 . . ?
C25 C30 C29 120.9(5) . . ?
C25 C30 H30 119.6 . . ?
C29 C30 H30 119.6 . . ?
C19 C31 H31 119.7 . . ?
C19 C31 C32 120.6(14) . . ?
C32 C31 H31 119.7 . . ?
C22 C32 C31 123.3(14) . . ?
C22 C32 H32 118.4 . . ?
C31 C32 H32 118.4 . . ?
C22 C33 H33 120.9 . . ?
C34 C33 C22 118.2(11) . . ?
C34 C33 H33 120.9 . . ?
C19 C34 H34 119.5 . . ?
C33 C34 C19 121.0(11) . . ?
C33 C34 H34 119.5 . . ?
C35 N3 C36 119.0(9) . . ?
C35 N3 C37 119.8(11) . . ?
C36 N3 C37 121.2(11) . . ?
O7 C35 N3 127.0(12) . . ?
O7 C35 H35 116.5 . . ?
N3 C35 H35 116.5 . . ?
N3 C36 H36A 109.5 . . ?
N3 C36 H36B 109.5 . . ?
N3 C36 H36C 109.5 . . ?
H36A C36 H36B 109.5 . . ?
H36A C36 H36C 109.5 . . ?
H36B C36 H36C 109.5 . . ?
N3 C37 H37A 109.5 . . ?
N3 C37 H37B 109.5 . . ?
N3 C37 H37C 109.5 . . ?
H37A C37 H37B 109.5 . . ?
H37A C37 H37C 109.5 . . ?
H37B C37 H37C 109.5 . . ?
C19 C20 H20 120.1 . . ?
C19 C20 C21 119.7(10) . . ?
C21 C20 H20 120.1 . . ?
C22 C21 C20 122.8(10) . . ?
C22 C21 H21 118.6 . . ?
C20 C21 H21 118.6 . . ?
C22 C23 H23 119.4 . . ?
C24 C23 C22 121.3(8) . . ?
C24 C23 H23 119.4 . . ?
C19 C24 H24 120.4 . . ?
C23 C24 C19 119.2(8) . . ?
C23 C24 H24 120.4 . . ?

loop_
_geom_bond_atom_site_label_1
_geom_bond_atom_site_label_2
_geom_bond_distance
_geom_bond_site_symmetry_2
_geom_bond_publ_flag
Bi1 O1 2.526(4) . ?
Bi1 O5 2.455(3) 2_546 ?
Bi1 N1 2.426(4) . ?
Bi1 N2 2.467(4) . ?
Bi1 C13 2.260(5) . ?
S1 O1 1.474(4) . ?
S1 O2 1.431(4) . ?
S1 O3 1.452(4) . ?
S1 C19 1.767(5) . ?
S2 O4 1.448(4) . ?
S2 O5 1.481(4) . ?
S2 O6 1.429(4) . ?
S2 C28 1.769(5) . ?
N1 C1 1.278(7) . ?
N1 C12 1.378(6) . ?
N2 C10 1.320(7) . ?
N2 C11 1.354(6) . ?
C1 H1 0.9300 . ?
C1 C2 1.426(8) . ?
C2 H2 0.9300 . ?
C2 C3 1.317(9) . ?
C3 H3 0.9300 . ?
C3 C4 1.403(9) . ?
C4 C5 1.461(9) . ?
C4 C12 1.401(7) . ?
C5 H5 0.9300 . ?
C5 C6 1.349(9) . ?
C6 H6 0.9300 . ?
C6 C7 1.384(8) . ?
C7 C8 1.392(9) . ?
C7 C11 1.432(7) . ?
C8 H8 0.9300 . ?
C8 C9 1.339(9) . ?
C9 H9 0.9300 . ?
C9 C10 1.415(9) . ?
C10 H10 0.9300 . ?
C11 C12 1.429(7) . ?
C13 C14 1.385(8) . ?
C13 C18 1.374(7) . ?
C14 H14 0.9300 . ?
C14 C15 1.371(9) . ?
C15 H15 0.9300 . ?
C15 C16 1.340(10) . ?
C16 H16 0.9300 . ?
C16 C17 1.360(11) . ?
C17 H17 0.9300 . ?
C17 C18 1.414(8) . ?
C18 H18 0.9300 . ?
C19 C31 1.321(14) . ?
C19 C34 1.422(12) . ?
C19 C20 1.337(11) . ?
C19 C24 1.391(10) . ?
C22 C25 1.479(7) . ?
C22 C32 1.311(14) . ?
C22 C33 1.435(13) . ?
C22 C21 1.349(10) . ?
C22 C23 1.418(10) . ?
C25 C26 1.386(8) . ?
C25 C30 1.369(7) . ?
C26 H26 0.9300 . ?
C26 C27 1.372(8) . ?
C27 H27 0.9300 . ?
C27 C28 1.360(7) . ?
C28 C29 1.360(7) . ?
C29 H29 0.9300 . ?
C29 C30 1.391(7) . ?
C30 H30 0.9300 . ?
C31 H31 0.9300 . ?
C31 C32 1.406(14) . ?
C32 H32 0.9300 . ?
C33 H33 0.9300 . ?
C33 C34 1.391(13) . ?
C34 H34 0.9300 . ?
O7 C35 1.167(11) . ?
N3 C35 1.250(12) . ?
N3 C36 1.423(11) . ?
N3 C37 1.454(12) . ?
C35 H35 0.9300 . ?
C36 H36A 0.9600 . ?
C36 H36B 0.9600 . ?
C36 H36C 0.9600 . ?
C37 H37A 0.9600 . ?
C37 H37B 0.9600 . ?
C37 H37C 0.9600 . ?
C20 H20 0.9300 . ?
C20 C21 1.408(12) . ?
C21 H21 0.9300 . ?
C23 H23 0.9300 . ?
C23 C24 1.386(12) . ?
C24 H24 0.9300 . ?

loop_
_geom_torsion_atom_site_label_1
_geom_torsion_atom_site_label_2
_geom_torsion_atom_site_label_3
_geom_torsion_atom_site_label_4
_geom_torsion
_geom_torsion_site_symmetry_1
_geom_torsion_site_symmetry_2
_geom_torsion_site_symmetry_3
_geom_torsion_site_symmetry_4
_geom_torsion_publ_flag
Bi1 N1 C1 C2 -179.9(5) . . . . ?
Bi1 N1 C12 C4 -177.5(4) . . . . ?
Bi1 N1 C12 C11 1.1(7) . . . . ?
Bi1 N2 C10 C9 -171.9(6) . . . . ?
Bi1 N2 C11 C7 174.6(4) . . . . ?
Bi1 N2 C11 C12 -6.6(7) . . . . ?
Bi1 C13 C14 C15 177.6(5) . . . . ?
Bi1 C13 C18 C17 -178.3(5) . . . . ?
S1 C19 C31 C32 178.2(17) . . . . ?
S1 C19 C34 C33 177.1(12) . . . . ?
S1 C19 C20 C21 -178.3(9) . . . . ?
S1 C19 C24 C23 176.5(11) . . . . ?
S2 C28 C29 C30 -172.9(5) . . . . ?
O1 S1 C19 C31 80.5(18) . . . . ?
O1 S1 C19 C34 -85.5(10) . . . . ?
O1 S1 C19 C20 48.4(9) . . . . ?
O1 S1 C19 C24 -135.0(10) . . . . ?
O2 S1 O1 Bi1 126.8(2) . . . . ?
O2 S1 C19 C31 -159.0(18) . . . . ?
O2 S1 C19 C34 35.0(11) . . . . ?
O2 S1 C19 C20 168.9(8) . . . . ?
O2 S1 C19 C24 -14.5(10) . . . . ?
O3 S1 O1 Bi1 -2.2(3) . . . . ?
O3 S1 C19 C31 -34.3(18) . . . . ?
O3 S1 C19 C34 159.7(10) . . . . ?
O3 S1 C19 C20 -66.4(9) . . . . ?
O3 S1 C19 C24 110.2(10) . . . . ?
O4 S2 O5 Bi1 -12.0(3) . . . 2_556 ?
O4 S2 C28 C27 -66.1(6) . . . . ?
O4 S2 C28 C29 108.1(5) . . . . ?
O5 S2 C28 C27 51.0(6) . . . . ?
O5 S2 C28 C29 -134.8(5) . . . . ?
O6 S2 O5 Bi1 118.5(2) . . . 2_556 ?
O6 S2 C28 C27 171.1(6) . . . . ?
O6 S2 C28 C29 -14.7(6) . . . . ?
N1 C1 C2 C3 -2.6(11) . . . . ?
N2 C11 C12 N1 3.7(8) . . . . ?
N2 C11 C12 C4 -177.6(5) . . . . ?
C1 N1 C12 C4 1.4(8) . . . . ?
C1 N1 C12 C11 -180.0(6) . . . . ?
C1 C2 C3 C4 1.3(11) . . . . ?
C2 C3 C4 C5 -179.2(7) . . . . ?
C2 C3 C4 C12 1.2(10) . . . . ?
C3 C4 C5 C6 180.0(7) . . . . ?
C3 C4 C12 N1 -2.6(9) . . . . ?
C3 C4 C12 C11 178.8(6) . . . . ?
C4 C5 C6 C7 1.4(12) . . . . ?
C5 C4 C12 N1 177.8(6) . . . . ?
C5 C4 C12 C11 -0.9(9) . . . . ?
C5 C6 C7 C8 -178.7(7) . . . . ?
C5 C6 C7 C11 -1.0(11) . . . . ?
C6 C7 C8 C9 178.4(8) . . . . ?
C6 C7 C11 N2 178.5(6) . . . . ?
C6 C7 C11 C12 -0.3(9) . . . . ?
C7 C8 C9 C10 1.2(12) . . . . ?
C7 C11 C12 N1 -177.4(5) . . . . ?
C7 C11 C12 C4 1.2(9) . . . . ?
C8 C7 C11 N2 -3.6(9) . . . . ?
C8 C7 C11 C12 177.6(6) . . . . ?
C8 C9 C10 N2 -0.3(12) . . . . ?
C10 N2 C11 C7 4.5(9) . . . . ?
C10 N2 C11 C12 -176.7(6) . . . . ?
C11 N2 C10 C9 -2.5(11) . . . . ?
C11 C7 C8 C9 0.6(11) . . . . ?
C12 N1 C1 C2 1.3(9) . . . . ?
C12 C4 C5 C6 -0.4(10) . . . . ?
C13 C14 C15 C16 -1.4(12) . . . . ?
C14 C13 C18 C17 -1.1(9) . . . . ?
C14 C15 C16 C17 3.2(13) . . . . ?
C15 C16 C17 C18 -3.9(13) . . . . ?
C16 C17 C18 C13 2.8(11) . . . . ?
C18 C13 C14 C15 0.4(9) . . . . ?
C19 S1 O1 Bi1 -116.8(2) . . . . ?
C19 C31 C32 C22 8(4) . . . . ?
C19 C20 C21 C22 1.9(19) . . . . ?
C22 C25 C26 C27 -177.0(7) . . . . ?
C22 C25 C30 C29 178.9(6) . . . . ?
C22 C33 C34 C19 3(2) . . . . ?
C22 C23 C24 C19 2(2) . . . . ?
C25 C22 C32 C31 176.1(18) . . . . ?
C25 C22 C33 C34 178.3(12) . . . . ?
C25 C22 C21 C20 178.0(10) . . . . ?
C25 C22 C23 C24 -179.7(11) . . . . ?
C25 C26 C27 C28 -3.0(13) . . . . ?
C26 C25 C30 C29 -1.5(10) . . . . ?
C26 C27 C28 S2 174.9(7) . . . . ?
C26 C27 C28 C29 0.6(11) . . . . ?
C27 C28 C29 C30 1.3(10) . . . . ?
C28 S2 O5 Bi1 -125.3(2) . . . 2_556 ?
C28 C29 C30 C25 -0.8(10) . . . . ?
C30 C25 C26 C27 3.5(12) . . . . ?
C31 C19 C34 C33 10(2) . . . . ?
C32 C22 C25 C26 -14(2) . . . . ?
C32 C22 C25 C30 166.1(19) . . . . ?
C32 C22 C33 C34 -11(2) . . . . ?
C33 C22 C25 C26 156.8(12) . . . . ?
C33 C22 C25 C30 -23.7(13) . . . . ?
C33 C22 C32 C31 6(3) . . . . ?
C34 C19 C31 C32 -16(3) . . . . ?
C36 N3 C35 O7 -5(2) . . . . ?
C37 N3 C35 O7 177.3(15) . . . . ?
C20 C19 C24 C23 -6.9(18) . . . . ?
C21 C22 C25 C26 21.9(12) . . . . ?
C21 C22 C25 C30 -158.5(9) . . . . ?
C21 C22 C23 C24 4.7(19) . . . . ?
C23 C22 C25 C26 -153.2(11) . . . . ?
C23 C22 C25 C30 26.3(13) . . . . ?
C23 C22 C21 C20 -6.7(17) . . . . ?
C24 C19 C20 C21 5.1(17) . . . . ?
